data_4103283
loop_
_publ_author_name
'Airon C. Soegiarto'
'Angiolina Comotti'
'Michael D. Ward'

_publ_section_title
;
 Controlled Orientation of Polyconjugated Guest Molecules in Tunable Host
 Cavities
;
_journal_name_full 'Journal of the American Chemical Society'
_journal_page_first 14603
_journal_page_last 14616
_journal_paper_doi 10.1021/ja106106d
_journal_volume 132
_journal_year 2010
_chemical_formula_sum 'C24 H28 N6 O6 S4'
_chemical_formula_weight 624.76
_chemical_name_systematic
; 
 ? 
;
_space_group_IT_number 2
_symmetry_cell_setting triclinic
_symmetry_space_group_name_Hall '-P 1'
_symmetry_space_group_name_H-M 'P -1'
_atom_sites_solution_hydrogens geom
_atom_sites_solution_primary direct
_atom_sites_solution_secondary difmap
_audit_creation_method SHELXL-97
_cell_angle_alpha 94.010(4)
_cell_angle_beta 96.867(4)
_cell_angle_gamma 93.349(3)
_cell_formula_units_Z 1
_cell_length_a 6.1517(4)
_cell_length_b 7.2099(5)
_cell_length_c 16.0369(10)
_cell_measurement_temperature 100(2)
_cell_volume 702.85(8)
_computing_cell_refinement 'Bruker SMART'
_computing_data_collection 'Bruker SMART'
_computing_data_reduction 'Bruker SAINT'
_computing_molecular_graphics 'Bruker SHELXTL'
_computing_publication_material 'Bruker SHELXTL'
_computing_structure_refinement 'SHELXL-97 (Sheldrick, 1997)'
_computing_structure_solution 'SHELXS-97 (Sheldrick, 1990)'
_diffrn_ambient_temperature 100(2)
_diffrn_measured_fraction_theta_full 0.994
_diffrn_measured_fraction_theta_max 0.994
_diffrn_measurement_device_type 'CCD area detector'
_diffrn_measurement_method 'phi and omega scans'
_diffrn_radiation_monochromator graphite
_diffrn_radiation_source 'fine-focus sealed tube'
_diffrn_radiation_type MoK\a
_diffrn_radiation_wavelength 0.71073
_diffrn_reflns_av_R_equivalents 0.0249
_diffrn_reflns_av_sigmaI/netI 0.0210
_diffrn_reflns_limit_h_max 7
_diffrn_reflns_limit_h_min -7
_diffrn_reflns_limit_k_max 8
_diffrn_reflns_limit_k_min -8
_diffrn_reflns_limit_l_max 19
_diffrn_reflns_limit_l_min -19
_diffrn_reflns_number 11109
_diffrn_reflns_theta_full 25.20
_diffrn_reflns_theta_max 25.20
_diffrn_reflns_theta_min 2.57
_exptl_absorpt_coefficient_mu 0.389
_exptl_absorpt_correction_T_max 0.9808
_exptl_absorpt_correction_T_min 0.8293
_exptl_absorpt_correction_type multi-scan
_exptl_absorpt_process_details sadabs
_exptl_crystal_colour brown
_exptl_crystal_density_diffrn 1.476
_exptl_crystal_density_method 'not measured'
_exptl_crystal_description plate
_exptl_crystal_F_000 326
_exptl_crystal_size_max 0.50
_exptl_crystal_size_mid 0.22
_exptl_crystal_size_min 0.05
_refine_diff_density_max 0.410
_refine_diff_density_min -0.291
_refine_diff_density_rms 0.045
_refine_ls_extinction_method none
_refine_ls_goodness_of_fit_ref 1.040
_refine_ls_hydrogen_treatment constr
_refine_ls_matrix_type full
_refine_ls_number_parameters 188
_refine_ls_number_reflns 2521
_refine_ls_number_restraints 0
_refine_ls_restrained_S_all 1.040
_refine_ls_R_factor_all 0.0339
_refine_ls_R_factor_gt 0.0304
_refine_ls_shift/su_max 0.000
_refine_ls_shift/su_mean 0.000
_refine_ls_structure_factor_coef Fsqd
_refine_ls_weighting_details 'calc w=1/[\s^2^(Fo^2^)+(0.0353P)^2^+0.4351P] where P=(Fo^2^+2Fc^2^)/3'
_refine_ls_weighting_scheme calc
_refine_ls_wR_factor_gt 0.0769
_refine_ls_wR_factor_ref 0.0793
_reflns_number_gt 2293
_reflns_number_total 2521
_reflns_threshold_expression >2sigma(I)
_cod_data_source_file ja106106d_si_008.cif
_cod_data_source_block GDS_8
_cod_database_code 4103283

loop_
_symmetry_equiv_pos_as_xyz
'x, y, z'
'-x, -y, -z'

loop_
_atom_site_label
_atom_site_type_symbol
_atom_site_fract_x
_atom_site_fract_y
_atom_site_fract_z
_atom_site_U_iso_or_equiv
_atom_site_adp_type
_atom_site_occupancy
_atom_site_symmetry_multiplicity
_atom_site_calc_flag
_atom_site_refinement_flags
_atom_site_disorder_assembly
_atom_site_disorder_group
S1 S 0.31130(6) 0.75525(6) 0.37730(2) 0.01762(12) Uani 1 1 d . . .
O1 O 0.39738(18) 0.94938(16) 0.38649(7) 0.0240(3) Uani 1 1 d . . .
O2 O 0.07575(17) 0.73845(16) 0.38334(7) 0.0217(3) Uani 1 1 d . . .
O3 O 0.43490(18) 0.63891(17) 0.43378(7) 0.0247(3) Uani 1 1 d . . .
C2 C 0.3443(3) 0.6706(2) 0.27345(10) 0.0193(3) Uani 1 1 d . . .
C3 C 0.1751(3) 0.5647(2) 0.22354(10) 0.0253(4) Uani 1 1 d . . .
H3 H 0.0405 0.5363 0.2449 0.030 Uiso 1 1 calc R . .
C4 C 0.2042(3) 0.5006(3) 0.14223(11) 0.0279(4) Uani 1 1 d . . .
H4 H 0.0887 0.4276 0.1083 0.033 Uiso 1 1 calc R . .
C5 C 0.4003(3) 0.5416(2) 0.10939(10) 0.0240(4) Uani 1 1 d . . .
C6 C 0.5703(3) 0.6453(3) 0.16143(10) 0.0272(4) Uani 1 1 d . . .
H6 H 0.7061 0.6721 0.1407 0.033 Uiso 1 1 calc R . .
C7 C 0.5432(3) 0.7092(3) 0.24280(10) 0.0253(4) Uani 1 1 d . . .
H7 H 0.6598 0.7792 0.2775 0.030 Uiso 1 1 calc R . .
C8 C 0.4190(3) 0.4760(3) 0.02184(11) 0.0266(4) Uani 1 1 d . . .
H8 H 0.3047 0.3915 -0.0061 0.032 Uiso 1 1 calc R . .
N1 N 0.8242(2) 0.3988(2) 0.41144(9) 0.0246(3) Uani 1 1 d . . .
H1A H 0.6805 0.3846 0.4090 0.030 Uiso 1 1 calc R . .
H1B H 0.8892 0.5109 0.4118 0.030 Uiso 1 1 calc R . .
N2 N 1.1596(2) 0.2736(2) 0.41667(9) 0.0260(3) Uani 1 1 d . . .
H2A H 1.2394 0.1761 0.4178 0.031 Uiso 1 1 calc R . .
H2B H 1.2233 0.3862 0.4170 0.031 Uiso 1 1 calc R . .
N3 N 0.8493(2) 0.0807(2) 0.41397(9) 0.0248(3) Uani 1 1 d . . .
H3A H 0.9302 -0.0161 0.4151 0.030 Uiso 1 1 calc R . .
H3B H 0.7060 0.0643 0.4125 0.030 Uiso 1 1 calc R . .
C1 C 0.9432(3) 0.2507(2) 0.41448(9) 0.0202(3) Uani 1 1 d . . .
C9 C 0.9801(3) 0.0208(3) 0.04345(11) 0.0304(4) Uani 1 1 d . . .
S2 S 0.7459(3) 0.1067(3) 0.07157(17) 0.0378(4) Uani 0.577(2) 1 d P A -1
C10 C 1.133(2) -0.0094(17) 0.1137(6) 0.0377(7) Uani 0.577(2) 1 d P A -1
H10 H 1.2714 -0.0603 0.1115 0.045 Uiso 0.577(2) 1 calc PR A -1
C11 C 1.0397(11) 0.0518(8) 0.1910(6) 0.0377(7) Uani 0.577(2) 1 d P A -1
H11 H 1.1176 0.0491 0.2457 0.045 Uiso 0.577(2) 1 calc PR A -1
C12 C 0.8347(12) 0.1120(8) 0.1780(3) 0.0377(7) Uani 0.577(2) 1 d P A -1
H12 H 0.7515 0.1516 0.2214 0.045 Uiso 0.577(2) 1 calc PR A -1
S2' S 1.1584(8) -0.0043(6) 0.12708(17) 0.0418(6) Uani 0.423(2) 1 d P A -2
C10' C 0.785(2) 0.0913(19) 0.0638(10) 0.0377(7) Uani 0.423(2) 1 d P A -2
H10' H 0.6634 0.1151 0.0246 0.045 Uiso 0.423(2) 1 calc PR A -2
C11' C 0.7983(19) 0.1224(11) 0.1548(4) 0.0377(7) Uani 0.423(2) 1 d P A -2
H11' H 0.6854 0.1755 0.1821 0.045 Uiso 0.423(2) 1 calc PR A -2
C12' C 0.9865(17) 0.0689(12) 0.1976(9) 0.0377(7) Uani 0.423(2) 1 d P A -2
H12' H 1.0175 0.0718 0.2572 0.045 Uiso 0.423(2) 1 calc PR A -2

loop_
_atom_site_aniso_label
_atom_site_aniso_U_11
_atom_site_aniso_U_22
_atom_site_aniso_U_33
_atom_site_aniso_U_23
_atom_site_aniso_U_13
_atom_site_aniso_U_12
S1 0.0176(2) 0.0173(2) 0.0182(2) -0.00001(16) 0.00396(14) 0.00178(15)
O1 0.0225(6) 0.0195(6) 0.0300(6) -0.0028(5) 0.0068(5) -0.0002(5)
O2 0.0196(6) 0.0215(6) 0.0243(6) -0.0005(5) 0.0059(4) 0.0013(5)
O3 0.0256(6) 0.0271(7) 0.0224(6) 0.0037(5) 0.0033(5) 0.0071(5)
C2 0.0230(8) 0.0174(8) 0.0183(7) 0.0024(6) 0.0041(6) 0.0048(7)
C3 0.0246(8) 0.0256(9) 0.0255(8) -0.0002(7) 0.0060(7) -0.0023(7)
C4 0.0308(9) 0.0259(10) 0.0253(8) -0.0028(7) 0.0026(7) -0.0040(8)
C5 0.0305(9) 0.0200(9) 0.0221(8) 0.0005(7) 0.0052(7) 0.0054(7)
C6 0.0236(8) 0.0351(11) 0.0239(8) 0.0009(8) 0.0076(7) 0.0036(8)
C7 0.0216(8) 0.0305(10) 0.0232(8) -0.0018(7) 0.0031(6) 0.0005(7)
C8 0.0342(9) 0.0224(9) 0.0229(8) -0.0021(7) 0.0042(7) 0.0037(7)
N1 0.0201(7) 0.0209(8) 0.0338(8) 0.0021(6) 0.0064(6) 0.0032(6)
N2 0.0199(7) 0.0182(7) 0.0399(8) -0.0002(7) 0.0053(6) 0.0020(6)
N3 0.0198(7) 0.0199(8) 0.0343(8) -0.0012(6) 0.0042(6) 0.0012(6)
C1 0.0209(8) 0.0231(9) 0.0164(7) -0.0016(7) 0.0033(6) 0.0022(7)
C9 0.0346(10) 0.0224(9) 0.0331(10) 0.0018(8) 0.0011(8) -0.0011(8)
S2 0.0322(7) 0.0412(7) 0.0395(7) 0.0005(5) 0.0024(5) 0.0041(5)
C10 0.049(3) 0.0351(10) 0.0284(15) 0.0015(10) 0.0064(17) -0.0012(12)
C11 0.049(3) 0.0351(10) 0.0284(15) 0.0015(10) 0.0064(17) -0.0012(12)
C12 0.049(3) 0.0351(10) 0.0284(15) 0.0015(10) 0.0064(17) -0.0012(12)
S2' 0.0581(14) 0.0384(9) 0.0275(11) 0.0027(9) -0.0064(8) 0.0140(8)
C10' 0.049(3) 0.0351(10) 0.0284(15) 0.0015(10) 0.0064(17) -0.0012(12)
C11' 0.049(3) 0.0351(10) 0.0284(15) 0.0015(10) 0.0064(17) -0.0012(12)
C12' 0.049(3) 0.0351(10) 0.0284(15) 0.0015(10) 0.0064(17) -0.0012(12)

loop_
_atom_type_symbol
_atom_type_description
_atom_type_scat_dispersion_real
_atom_type_scat_dispersion_imag
_atom_type_scat_source
C C 0.0033 0.0016 'International Tables Vol C Tables 4.2.6.8 and 6.1.1.4'
H H 0.0000 0.0000 'International Tables Vol C Tables 4.2.6.8 and 6.1.1.4'
N N 0.0061 0.0033 'International Tables Vol C Tables 4.2.6.8 and 6.1.1.4'
O O 0.0106 0.0060 'International Tables Vol C Tables 4.2.6.8 and 6.1.1.4'
S S 0.1246 0.1234 'International Tables Vol C Tables 4.2.6.8 and 6.1.1.4'

loop_
_geom_angle_atom_site_label_1
_geom_angle_atom_site_label_2
_geom_angle_atom_site_label_3
_geom_angle
_geom_angle_site_symmetry_1
_geom_angle_site_symmetry_3
O3 S1 O1 112.87(7) . .
O3 S1 O2 112.57(7) . .
O1 S1 O2 111.72(7) . .
O3 S1 C2 106.54(7) . .
O1 S1 C2 106.15(7) . .
O2 S1 C2 106.42(7) . .
C3 C2 C7 120.30(15) . .
C3 C2 S1 120.49(12) . .
C7 C2 S1 119.20(12) . .
C4 C3 C2 119.50(16) . .
C4 C3 H3 120.2 . .
C2 C3 H3 120.2 . .
C3 C4 C5 121.21(16) . .
C3 C4 H4 119.4 . .
C5 C4 H4 119.4 . .
C4 C5 C6 118.30(15) . .
C4 C5 C8 118.86(16) . .
C6 C5 C8 122.84(16) . .
C7 C6 C5 120.91(16) . .
C7 C6 H6 119.5 . .
C5 C6 H6 119.5 . .
C6 C7 C2 119.75(15) . .
C6 C7 H7 120.1 . .
C2 C7 H7 120.1 . .
C8 C8 C5 126.0(2) 2_665 .
C8 C8 H8 117.0 2_665 .
C5 C8 H8 117.0 . .
C1 N1 H1A 120.0 . .
C1 N1 H1B 120.0 . .
H1A N1 H1B 120.0 . .
C1 N2 H2A 120.0 . .
C1 N2 H2B 120.0 . .
H2A N2 H2B 120.0 . .
C1 N3 H3A 120.0 . .
C1 N3 H3B 120.0 . .
H3A N3 H3B 120.0 . .
N3 C1 N2 119.44(15) . .
N3 C1 N1 121.13(14) . .
N2 C1 N1 119.42(15) . .
C10' C9 C9 122.2(7) . 2_755
C10 C9 C9 123.2(6) . 2_755
C10' C9 S2' 113.2(6) . .
C9 C9 S2' 124.6(3) 2_755 .
C10 C9 S2 112.8(6) . .
C9 C9 S2 124.0(2) 2_755 .
C9 S2 C12 93.5(4) . .
C9 C10 C11 108.1(13) . .
C9 C10 H10 125.9 . .
C11 C10 H10 125.9 . .
C12 C11 C10 115.0(12) . .
C12 C11 H11 122.5 . .
C10 C11 H11 122.5 . .
C11 C12 S2 110.5(8) . .
C11 C12 H12 124.8 . .
S2 C12 H12 124.8 . .
C9 S2' C12' 94.1(7) . .
C9 C10' C11' 108.9(14) . .
C9 C10' H10' 125.6 . .
C11' C10' H10' 125.6 . .
C12' C11' C10' 114.4(15) . .
C12' C11' H11' 122.8 . .
C10' C11' H11' 122.8 . .
C11' C12' S2' 109.3(13) . .
C11' C12' H12' 125.3 . .
S2' C12' H12' 125.3 . .

loop_
_geom_bond_atom_site_label_1
_geom_bond_atom_site_label_2
_geom_bond_distance
_geom_bond_site_symmetry_2
S1 O3 1.4554(12) .
S1 O1 1.4585(12) .
S1 O2 1.4623(11) .
S1 C2 1.7723(16) .
C2 C3 1.389(2) .
C2 C7 1.393(2) .
C3 C4 1.388(2) .
C3 H3 0.9500 .
C4 C5 1.397(2) .
C4 H4 0.9500 .
C5 C6 1.401(2) .
C5 C8 1.470(2) .
C6 C7 1.386(2) .
C6 H6 0.9500 .
C7 H7 0.9500 .
C8 C8 1.328(4) 2_665
C8 H8 0.9500 .
N1 C1 1.330(2) .
N1 H1A 0.8800 .
N1 H1B 0.8800 .
N2 C1 1.328(2) .
N2 H2A 0.8800 .
N2 H2B 0.8800 .
N3 C1 1.323(2) .
N3 H3A 0.8800 .
N3 H3B 0.8800 .
C9 C10' 1.396(11) .
C9 C10 1.416(10) .
C9 C9 1.457(4) 2_755
C9 S2' 1.655(3) .
C9 S2 1.698(2) .
S2 C12 1.726(4) .
C10 C11 1.478(11) .
C10 H10 0.9500 .
C11 C12 1.355(7) .
C11 H11 0.9500 .
C12 H12 0.9500 .
S2' C12' 1.716(7) .
C10' C11' 1.452(13) .
C10' H10' 0.9500 .
C11' C12' 1.364(10) .
C11' H11' 0.9500 .
C12' H12' 0.9500 .

loop_
_geom_hbond_atom_site_label_D
_geom_hbond_atom_site_label_H
_geom_hbond_atom_site_label_A
_geom_hbond_distance_DH
_geom_hbond_distance_HA
_geom_hbond_distance_DA
_geom_hbond_angle_DHA
_geom_hbond_site_symmetry_A
N1 H1A O3 0.88 2.48 3.0766(18) 125.3 .
N1 H1B O2 0.88 2.06 2.9110(19) 163.6 1_655
N2 H2A O1 0.88 2.01 2.8719(18) 164.5 1_645
N2 H2B O3 0.88 2.16 3.0244(19) 168.1 1_655
N3 H3A O2 0.88 2.09 2.9435(18) 163.7 1_645
N3 H3B O1 0.88 2.01 2.8568(18) 160.8 1_545
